data_2009409
loop_
_publ_author_name
'McCamley, Andrew'
'Miller, Thomas J.'
'Clegg, William'

_publ_section_title
;
 Bis(\h^5^-<i>tert</i>-butylcyclopentadienyl)dichloroniobium(IV)
;
_journal_issue 1
_journal_name_full 'Acta Crystallographica Section C'
_journal_page_first 33
_journal_page_last 36
_journal_paper_doi 10.1107/S0108270193006961
_journal_volume 50
_journal_year 1994
_chemical_formula_moiety '[Nb Cl2 (C9 H13)2]'
_chemical_formula_sum 'C18 H26 Cl2 Nb'
_chemical_formula_weight 406.20
_chemical_name_systematic
;
 ?
;
_space_group_IT_number 19
_symmetry_cell_setting orthorhombic
_symmetry_space_group_name_Hall 'P 2ac 2ab'
_symmetry_space_group_name_H-M 'P 21 21 21'
_cell_angle_alpha 90.00
_cell_angle_beta 90.00
_cell_angle_gamma 90.00
_cell_formula_units_Z 4
_cell_length_a 10.383(2)
_cell_length_b 12.906(3)
_cell_length_c 13.327(3)
_cell_measurement_reflns_used 31
_cell_measurement_temperature 160.0(10)
_cell_measurement_theta_max 12.42
_cell_measurement_theta_min 10.02
_cell_volume 1785.9(7)
_computing_cell_refinement DIF4
_computing_data_collection 'DIF4 (Stoe & Cie, 1988)'
_computing_data_reduction 'local programs'
_computing_molecular_graphics SHELXTL/PC
_computing_publication_material 'local programs'
_computing_structure_refinement 'SHELXL-92 (Sheldrick, 1992)'
_computing_structure_solution 'SHELXTL/PC (Sheldrick, 1990)'
_diffrn_ambient_temperature 160.0(10)
_diffrn_measurement_device 'Stoe-Siemens diffractometer'
_diffrn_measurement_method '\w/\q scans'
_diffrn_radiation_monochromator graphite
_diffrn_radiation_source 'fine-focus sealed tube'
_diffrn_radiation_type MoK\a
_diffrn_radiation_wavelength 0.71073
_diffrn_reflns_av_R_equivalents '0.0795 (on F^2^)'
_diffrn_reflns_av_sigmaI/netI 0.0724
_diffrn_reflns_limit_h_max 12
_diffrn_reflns_limit_h_min -11
_diffrn_reflns_limit_k_max 15
_diffrn_reflns_limit_k_min -15
_diffrn_reflns_limit_l_max 15
_diffrn_reflns_limit_l_min -15
_diffrn_reflns_number 3567
_diffrn_reflns_theta_max 25.00
_diffrn_reflns_theta_min 2.49
_diffrn_standards_decay_% 2
_diffrn_standards_interval_time 60
_diffrn_standards_number 5
_exptl_absorpt_coefficient_mu 0.965
_exptl_absorpt_correction_T_max 0.84
_exptl_absorpt_correction_T_min 0.65
_exptl_absorpt_correction_type empirical
_exptl_crystal_colour orange
_exptl_crystal_density_diffrn 1.511
_exptl_crystal_description Prism???
_exptl_crystal_F_000 836
_exptl_crystal_size_max 0.31
_exptl_crystal_size_mid 0.15
_exptl_crystal_size_min 0.08
_refine_diff_density_max 0.61
_refine_diff_density_min -1.03
_refine_ls_abs_structure_details 'Absolute structure parameter x = 0.16 (9)'
_refine_ls_abs_structure_Flack 0.16(9)
_refine_ls_extinction_coef 0.0010(4)
_refine_ls_extinction_method 'SHELXL92 (Sheldrick, 1992)'
_refine_ls_goodness_of_fit_all 1.053
_refine_ls_goodness_of_fit_obs 1.070
_refine_ls_hydrogen_treatment 'H atoms constrained'
_refine_ls_matrix_type full
_refine_ls_number_parameters 191
_refine_ls_number_reflns 2418
_refine_ls_number_restraints 0
_refine_ls_restrained_S_all 1.053
_refine_ls_restrained_S_obs 1.070
_refine_ls_R_factor_all 0.0641
_refine_ls_R_factor_obs 0.0324
_refine_ls_shift/esd_max 0.000
_refine_ls_shift/esd_mean 0.000
_refine_ls_structure_factor_coef Fsqd
_refine_ls_weighting_scheme
;calc w = 1/[\s^2^(F~o~^2^) + (0.0353P)^2^ + 0.0000P] where
P = (F~o~^2^ + 2F~c~^2^)/3
;
_refine_ls_wR_factor_all 0.0831
_refine_ls_wR_factor_obs 0.0731
_reflns_number_observed 1858
_reflns_number_total 2418
_reflns_observed_criterion >2sigma(I)
_cod_data_source_file mu1065.cif
_cod_data_source_block am4
_cod_database_code 2009409

loop_
_symmetry_equiv_pos_as_xyz
'x, y, z'
'-x+1/2, -y, z+1/2'
'-x, y+1/2, -z+1/2'
'x+1/2, -y+1/2, -z'

loop_
_atom_site_aniso_label
_atom_site_aniso_U_11
_atom_site_aniso_U_22
_atom_site_aniso_U_33
_atom_site_aniso_U_12
_atom_site_aniso_U_13
_atom_site_aniso_U_23
Nb 0.0155(2) 0.0218(2) 0.0117(2) 0.0006(3) -0.0010(3) 0.0005(2)
Cl1 0.0352(10) 0.0361(9) 0.0161(7) 0.0091(8) -0.0036(7) 0.0040(6)
Cl2 0.0250(8) 0.0389(9) 0.0182(6) 0.0057(8) 0.0056(7) -0.0022(6)
C1 0.016(3) 0.025(3) 0.021(3) -0.007(3) -0.004(3) 0.003(2)
C2 0.024(3) 0.021(3) 0.018(3) -0.008(3) -0.003(3) -0.001(2)
C3 0.021(3) 0.025(3) 0.023(3) -0.008(3) -0.014(3) -0.004(3)
C4 0.017(3) 0.032(4) 0.034(3) -0.001(3) -0.006(3) -0.010(3)
C5 0.020(3) 0.028(3) 0.023(3) 0.003(3) 0.002(3) 0.004(3)
C6 0.013(3) 0.027(3) 0.022(3) -0.004(3) 0.004(3) -0.003(3)
C7 0.024(3) 0.027(3) 0.027(3) -0.005(3) -0.004(3) -0.002(3)
C8 0.010(3) 0.031(3) 0.044(3) -0.008(3) -0.009(3) 0.009(4)
C9 0.015(3) 0.025(3) 0.030(3) 0.001(3) 0.005(3) -0.001(3)
C10 0.022(4) 0.018(3) 0.016(3) -0.004(3) 0.003(3) 0.001(2)
C11 0.023(4) 0.019(3) 0.030(3) -0.002(4) -0.006(4) 0.003(2)
C12 0.033(4) 0.032(3) 0.051(4) -0.002(4) 0.006(5) 0.015(3)
C13 0.044(5) 0.029(3) 0.052(4) 0.006(4) -0.016(4) -0.004(3)
C14 0.027(4) 0.039(4) 0.036(4) 0.004(4) 0.004(4) -0.007(3)
C15 0.027(5) 0.024(3) 0.029(3) -0.001(4) 0.007(4) -0.002(2)
C16 0.024(4) 0.026(3) 0.032(3) 0.007(3) -0.003(3) 0.003(3)
C17 0.044(5) 0.024(3) 0.055(4) 0.006(4) 0.013(4) 0.008(3)
C18 0.034(5) 0.032(3) 0.048(4) 0.001(4) 0.006(4) -0.012(3)

loop_
_atom_site_label
_atom_site_fract_x
_atom_site_fract_y
_atom_site_fract_z
_atom_site_U_iso_or_equiv
_atom_site_thermal_displace_type
_atom_site_calc_flag
_atom_site_refinement_flags
_atom_site_occupancy
_atom_site_disorder_group
_atom_site_type_symbol
Nb 0.24255(6) 0.47524(4) 0.41620(3) 0.0163(2) Uani d . 1 . Nb
Cl1 0.3378(2) 0.37676(13) 0.55742(10) 0.0291(10) Uani d . 1 . Cl
Cl2 0.1064(2) 0.55441(12) 0.54875(11) 0.0273(8) Uani d . 1 . Cl
C1 0.1911(6) 0.3035(5) 0.3449(4) 0.021(3) Uani d . 1 . C
C2 0.1973(6) 0.3769(4) 0.2672(4) 0.021(3) Uani d . 1 . C
H2 0.2589(6) 0.3769(4) 0.2155(4) 0.025 Uiso calc R 1 . H
C3 0.0966(6) 0.4517(5) 0.2779(4) 0.023(3) Uani d . 1 . C
H3 0.0797(6) 0.5083(5) 0.2356(4) 0.028 Uiso calc R 1 . H
C4 0.0286(6) 0.4234(5) 0.3640(5) 0.028(3) Uani d . 1 . C
H4 -0.0450(6) 0.4572(5) 0.3889(5) 0.033 Uiso calc R 1 . H
C5 0.0879(6) 0.3362(4) 0.4077(5) 0.024(3) Uani d . 1 . C
H5 0.0634(6) 0.3047(4) 0.4683(5) 0.028 Uiso calc R 1 . H
C6 0.3078(6) 0.6523(5) 0.3733(4) 0.021(3) Uani d . 1 . C
C7 0.3871(6) 0.6163(5) 0.4529(5) 0.026(3) Uani d . 1 . C
H7 0.3879(6) 0.6432(5) 0.5184(5) 0.031 Uiso calc R 1 . H
C8 0.4642(5) 0.5340(5) 0.4183(5) 0.028(3) Uani d . 1 . C
H8 0.5277(5) 0.4991(5) 0.4556(5) 0.034 Uiso calc R 1 . H
C9 0.4298(6) 0.5128(5) 0.3179(4) 0.023(3) Uani d . 1 . C
H9 0.4636(6) 0.4602(5) 0.2769(4) 0.028 Uiso calc R 1 . H
C10 0.3345(6) 0.5860(4) 0.2911(4) 0.019(4) Uani d . 1 . C
H10 0.2947(6) 0.5901(4) 0.2279(4) 0.022 Uiso calc R 1 . H
C11 0.2662(7) 0.2034(4) 0.3484(4) 0.024(4) Uani d . 1 . C
C12 0.2430(8) 0.1445(4) 0.4478(5) 0.039(4) Uani d . 1 . C
H12A 0.2935(8) 0.0794(4) 0.4477(5) 0.058 Uiso calc R 1 . H
H12B 0.1503(8) 0.1280(4) 0.4544(5) 0.058 Uiso calc R 1 . H
H12C 0.2704(8) 0.1883(4) 0.5050(5) 0.058 Uiso calc R 1 . H
C13 0.2206(8) 0.1359(5) 0.2604(5) 0.042(5) Uani d . 1 . C
H13A 0.2684(8) 0.0695(5) 0.2607(5) 0.063 Uiso calc R 1 . H
H13B 0.2369(8) 0.1727(5) 0.1964(5) 0.063 Uiso calc R 1 . H
H13C 0.1273(8) 0.1221(5) 0.2672(5) 0.063 Uiso calc R 1 . H
C14 0.4124(7) 0.2230(5) 0.3363(5) 0.034(4) Uani d . 1 . C
H14A 0.4590(7) 0.1562(5) 0.3389(5) 0.051 Uiso calc R 1 . H
H14B 0.4429(7) 0.2684(5) 0.3913(5) 0.051 Uiso calc R 1 . H
H14C 0.4288(7) 0.2571(5) 0.2710(5) 0.051 Uiso calc R 1 . H
C15 0.2294(8) 0.7515(4) 0.3692(4) 0.027(5) Uani d . 1 . C
C16 0.0900(7) 0.7304(5) 0.3330(5) 0.027(4) Uani d . 1 . C
H16A 0.0413(7) 0.7963(5) 0.3311(5) 0.041 Uiso calc R 1 . H
H16B 0.0473(7) 0.6817(5) 0.3798(5) 0.041 Uiso calc R 1 . H
H16C 0.0922(7) 0.6997(5) 0.2649(5) 0.041 Uiso calc R 1 . H
C17 0.2964(8) 0.8246(5) 0.2938(5) 0.041(5) Uani d . 1 . C
H17A 0.2477(8) 0.8903(5) 0.2893(5) 0.061 Uiso calc R 1 . H
H17B 0.2993(8) 0.7912(5) 0.2270(5) 0.061 Uiso calc R 1 . H
H17C 0.3852(8) 0.8391(5) 0.3169(5) 0.061 Uiso calc R 1 . H
C18 0.2252(8) 0.8048(5) 0.4722(5) 0.038(5) Uani d . 1 . C
H18A 0.1736(8) 0.8691(5) 0.4674(5) 0.057 Uiso calc R 1 . H
H18B 0.3139(8) 0.8221(5) 0.4937(5) 0.057 Uiso calc R 1 . H
H18C 0.1854(8) 0.7576(5) 0.5219(5) 0.057 Uiso calc R 1 . H

loop_
_atom_type_symbol
_atom_type_description
_atom_type_scat_dispersion_real
_atom_type_scat_dispersion_imag
_atom_type_scat_source
C C 0.0033 0.0016 'International Tables Vol C Tables 4.2.6.8 and 6.1.1.4'
H H 0.0000 0.0000 'International Tables Vol C Tables 4.2.6.8 and 6.1.1.4'
Cl Cl 0.1484 0.1585 'International Tables Vol C Tables 4.2.6.8 and 6.1.1.4'
Nb Nb -2.0727 0.6215 'International Tables Vol C Tables 4.2.6.8 and 6.1.1.4'

loop_
_geom_angle_atom_site_label_1
_geom_angle_atom_site_label_2
_geom_angle_atom_site_label_3
_geom_angle
_geom_angle_publ_flag
C9 Nb C10 34.3(2) ?
C9 Nb C2 79.3(2) ?
C10 Nb C2 79.5(2) ?
C9 Nb C3 96.8(2) ?
C10 Nb C3 78.1(2) ?
C2 Nb C3 34.6(2) ?
C9 Nb C7 56.8(2) ?
C10 Nb C7 56.1(2) ?
C2 Nb C7 133.5(2) ?
C3 Nb C7 130.0(2) ?
C9 Nb C5 131.7(2) ?
C10 Nb C5 132.6(2) ?
C2 Nb C5 55.8(2) ?
C3 Nb C5 56.6(2) ?
C7 Nb C5 170.7(2) ?
C9 Nb C4 130.1(2) ?
C10 Nb C4 109.3(2) ?
C2 Nb C4 55.8(2) ?
C3 Nb C4 33.6(2) ?
C7 Nb C4 146.9(2) ?
C5 Nb C4 33.9(2) ?
C9 Nb C8 34.1(2) ?
C10 Nb C8 56.1(2) ?
C2 Nb C8 111.1(2) ?
C3 Nb C8 130.3(2) ?
C7 Nb C8 33.9(2) ?
C5 Nb C8 150.0(2) ?
C4 Nb C8 163.9(2) ?
C9 Nb C6 57.2(2) ?
C10 Nb C6 34.0(2) ?
C2 Nb C6 110.7(2) ?
C3 Nb C6 96.5(2) ?
C7 Nb C6 34.0(2) ?
C5 Nb C6 150.1(2) ?
C4 Nb C6 116.3(2) ?
C8 Nb C6 56.5(2) ?
C9 Nb C1 98.4(2) ?
C10 Nb C1 110.7(2) ?
C2 Nb C1 33.5(2) ?
C3 Nb C1 57.0(2) ?
C7 Nb C1 153.0(2) ?
C5 Nb C1 33.9(2) ?
C4 Nb C1 56.2(2) ?
C8 Nb C1 119.4(2) ?
C6 Nb C1 143.8(2) ?
C9 Nb Cl1 101.3(2) ?
C10 Nb Cl1 132.5(2) ?
C2 Nb Cl1 115.78(14) ?
C3 Nb Cl1 140.25(15) ?
C7 Nb Cl1 89.1(2) ?
C5 Nb Cl1 85.40(15) ?
C4 Nb Cl1 116.3(2) ?
C8 Nb Cl1 76.8(2) ?
C6 Nb Cl1 123.0(2) ?
C1 Nb Cl1 85.31(15) ?
C9 Nb Cl2 140.2(2) ?
C10 Nb Cl2 118.48(14) ?
C2 Nb Cl2 133.9(2) ?
C3 Nb Cl2 103.8(2) ?
C7 Nb Cl2 84.2(2) ?
C5 Nb Cl2 87.75(15) ?
C4 Nb Cl2 78.2(2) ?
C8 Nb Cl2 113.8(2) ?
C6 Nb Cl2 86.54(15) ?
C1 Nb Cl2 121.3(2) ?
Cl1 Nb Cl2 84.15(6) yes
C2 C1 C5 105.6(6) yes
C2 C1 C11 125.2(5) yes
C5 C1 C11 128.6(5) yes
C2 C1 Nb 70.6(3) ?
C5 C1 Nb 70.8(3) ?
C11 C1 Nb 130.1(4) ?
C1 C2 C3 110.4(6) yes
C1 C2 Nb 75.9(3) ?
C3 C2 Nb 72.8(3) ?
C4 C3 C2 106.0(5) yes
C4 C3 Nb 73.9(3) ?
C2 C3 Nb 72.6(3) ?
C3 C4 C5 109.1(6) yes
C3 C4 Nb 72.5(3) ?
C5 C4 Nb 72.6(4) ?
C4 C5 C1 108.8(5) yes
C4 C5 Nb 73.5(4) ?
C1 C5 Nb 75.3(3) ?
C10 C6 C7 105.4(5) yes
C10 C6 C15 125.9(5) yes
C7 C6 C15 127.8(5) yes
C10 C6 Nb 70.8(3) ?
C7 C6 Nb 71.4(3) ?
C15 C6 Nb 130.3(4) ?
C8 C7 C6 109.4(5) yes
C8 C7 Nb 73.6(3) ?
C6 C7 Nb 74.6(3) ?
C7 C8 C9 108.2(6) yes
C7 C8 Nb 72.5(3) ?
C9 C8 Nb 71.8(3) ?
C8 C9 C10 106.7(5) yes
C8 C9 Nb 74.1(3) ?
C10 C9 Nb 72.9(3) ?
C9 C10 C6 110.2(5) yes
C9 C10 Nb 72.8(3) ?
C6 C10 Nb 75.2(3) ?
C1 C11 C13 107.6(5) yes
C1 C11 C12 111.5(6) yes
C13 C11 C12 109.1(5) yes
C1 C11 C14 111.3(5) yes
C13 C11 C14 108.4(6) yes
C12 C11 C14 108.8(6) yes
C6 C15 C18 111.2(5) yes
C6 C15 C17 107.3(6) yes
C18 C15 C17 108.7(5) yes
C6 C15 C16 111.3(5) yes
C18 C15 C16 109.3(6) yes
C17 C15 C16 109.0(5) yes

loop_
_geom_bond_atom_site_label_1
_geom_bond_atom_site_label_2
_geom_bond_site_symmetry_2
_geom_bond_distance
_geom_bond_publ_flag
Nb C9 . 2.394(6) yes
Nb C10 . 2.395(6) yes
Nb C2 . 2.403(5) yes
Nb C3 . 2.405(6) yes
Nb C7 . 2.409(6) yes
Nb C5 . 2.411(6) yes
Nb C4 . 2.422(6) yes
Nb C8 . 2.424(6) yes
Nb C6 . 2.451(6) yes
Nb C1 . 2.470(6) yes
Nb Cl1 . 2.477(2) yes
Nb Cl2 . 2.483(2) yes
C1 C2 . 1.404(8) yes
C1 C5 . 1.423(8) yes
C1 C11 . 1.510(8) yes
C2 C3 . 1.429(9) yes
C3 C4 . 1.396(9) yes
C4 C5 . 1.410(8) yes
C6 C10 . 1.418(8) yes
C6 C7 . 1.421(8) yes
C6 C15 . 1.517(8) yes
C7 C8 . 1.408(9) yes
C8 C9 . 1.411(8) yes
C9 C10 . 1.414(8) yes
C11 C13 . 1.536(8) yes
C11 C12 . 1.547(8) yes
C11 C14 . 1.547(10) yes
C15 C18 . 1.536(8) yes
C15 C17 . 1.544(9) yes
C15 C16 . 1.551(10) yes
